data_4517285
loop_
_publ_author_name
'Duewel, Sabine'
'Schmermund, Luca'
'Faber, Tabea'
'Harms, Klaus'
'Srinivasan, Vasundara'
'Meggers, Eric'
'Hoebenreich, Sabrina'

_publ_section_title
;
 Directed Evolution of an FeII-Dependent Halogenase for Asymmetric
 C(sp3)--H Chlorination
;
_journal_name_full 'ACS Catalysis'
_journal_page_first 1272
_journal_paper_doi 10.1021/acscatal.9b04691
_journal_year 2019
_chemical_formula_sum 'C19 H23 N O'
_chemical_formula_weight 281.38
_space_group_IT_number 4
_space_group_name_Hall 'P 2yb'
_space_group_name_H-M_alt 'P 1 21 1'
_symmetry_cell_setting monoclinic
_symmetry_space_group_name_H-M 'P 1 21 1'
_atom_sites_solution_hydrogens geom
_atom_sites_solution_primary direct
_atom_sites_solution_secondary difmap
_audit_block_doi 10.5517/cc13c47v
_audit_creation_method SHELXL-97
_audit_update_record
;
2014-09-09 deposited with the CCDC.
2015-02-11 downloaded from the CCDC.
;
_cell_angle_alpha 90.00
_cell_angle_beta 96.909(5)
_cell_angle_gamma 90.00
_cell_formula_units_Z 2
_cell_length_a 11.2351(10)
_cell_length_b 5.6546(5)
_cell_length_c 11.9800(10)
_cell_measurement_reflns_used 3326
_cell_measurement_temperature 296(2)
_cell_measurement_theta_max 63.98
_cell_measurement_theta_min 3.72
_cell_volume 755.56(11)
_computing_cell_refinement 'Bruker SAINT'
_computing_data_collection 'Bruker APEX2'
_computing_data_reduction 'Bruker SAINT'
_computing_molecular_graphics 'Bruker SHELXTL'
_computing_publication_material 'Bruker SHELXTL'
_computing_structure_refinement 'SHELXL-97 (Sheldrick, 1997)'
_computing_structure_solution 'SHELXS-97 (Sheldrick, 1990)'
_diffrn_ambient_temperature 296(2)
_diffrn_measured_fraction_theta_full 0.995
_diffrn_measured_fraction_theta_max 0.962
_diffrn_measurement_device_type 'Bruker APEX-II CCD'
_diffrn_measurement_method '\f and \w scans'
_diffrn_radiation_monochromator graphite
_diffrn_radiation_source 'fine-focus sealed tube'
_diffrn_radiation_type CuK\a
_diffrn_radiation_wavelength 1.54178
_diffrn_reflns_av_R_equivalents 0.0390
_diffrn_reflns_av_sigmaI/netI 0.0481
_diffrn_reflns_limit_h_max 12
_diffrn_reflns_limit_h_min -11
_diffrn_reflns_limit_k_max 6
_diffrn_reflns_limit_k_min -6
_diffrn_reflns_limit_l_max 13
_diffrn_reflns_limit_l_min -13
_diffrn_reflns_number 5050
_diffrn_reflns_theta_full 55.00
_diffrn_reflns_theta_max 64.92
_diffrn_reflns_theta_min 5.10
_exptl_absorpt_coefficient_mu 0.582
_exptl_absorpt_correction_T_max 0.9771
_exptl_absorpt_correction_T_min 0.8401
_exptl_absorpt_correction_type multi-scan
_exptl_absorpt_process_details sadabs
_exptl_crystal_colour colorless
_exptl_crystal_density_diffrn 1.237
_exptl_crystal_density_method 'not measured'
_exptl_crystal_description blade
_exptl_crystal_F_000 304
_exptl_crystal_size_max 0.31
_exptl_crystal_size_mid 0.10
_exptl_crystal_size_min 0.04
_refine_diff_density_max 0.186
_refine_diff_density_min -0.168
_refine_diff_density_rms 0.039
_refine_ls_abs_structure_details 'Flack H D (1983), Acta Cryst. A39, 876-881'
_refine_ls_abs_structure_Flack 0.2(4)
_refine_ls_extinction_coef 0.0093(12)
_refine_ls_extinction_expression Fc^*^=kFc[1+0.001xFc^2^\l^3^/sin(2\q)]^-1/4^
_refine_ls_extinction_method SHELXL
_refine_ls_goodness_of_fit_ref 1.087
_refine_ls_hydrogen_treatment constr
_refine_ls_matrix_type full
_refine_ls_number_parameters 191
_refine_ls_number_reflns 2231
_refine_ls_number_restraints 1
_refine_ls_restrained_S_all 1.087
_refine_ls_R_factor_all 0.0481
_refine_ls_R_factor_gt 0.0398
_refine_ls_shift/su_max 0.005
_refine_ls_shift/su_mean 0.001
_refine_ls_structure_factor_coef Fsqd
_refine_ls_weighting_details 'calc w=1/[\s^2^(Fo^2^)+(0.0500P)^2^+0.0300P] where P=(Fo^2^+2Fc^2^)/3'
_refine_ls_weighting_scheme calc
_refine_ls_wR_factor_gt 0.0927
_refine_ls_wR_factor_ref 0.0966
_reflns_number_gt 1983
_reflns_number_total 2231
_reflns_threshold_expression >2sigma(I)
_cod_data_source_file cs9b04691_si_003.cif
_cod_data_source_block baran107
_cod_depositor_comments
;
The following automatic conversions were performed:

data item '_symmetry_cell_setting' value 'Monoclinic' was changed to
'monoclinic' in accordance with the
/home/data/users/saulius/crontab/automatic-downloads/rss-feeds/ACS/lib/dictionaries/cif_core.dic
dictionary named 'cif_core.dic' version 2.4.2 last updated on
2011-04-26.

Automatic conversion script
Id: cif_fix_values 7556 2019-12-06 15:28:31Z antanas 
;
_cod_original_sg_symbol_H-M P2(1)
_cod_database_code 4517285

loop_
_symmetry_equiv_pos_as_xyz
'x, y, z'
'-x, y+1/2, -z'

loop_
_atom_site_label
_atom_site_type_symbol
_atom_site_fract_x
_atom_site_fract_y
_atom_site_fract_z
_atom_site_U_iso_or_equiv
_atom_site_adp_type
_atom_site_occupancy
_atom_site_symmetry_multiplicity
_atom_site_calc_flag
_atom_site_refinement_flags
O1 O 0.05845(14) 0.6832(3) 0.84206(14) 0.0317(5) Uani 1 1 d .
N1 N 0.06592(17) 0.1448(4) 0.61229(15) 0.0279(5) Uani 1 1 d .
H1A H 0.0128 0.0349 0.6025 0.034 Uiso 1 1 calc R
C1 C 0.2224(2) 0.7632(4) 0.98382(18) 0.0245(5) Uani 1 1 d .
C2 C 0.1652(2) 0.6652(4) 0.87139(19) 0.0235(5) Uani 1 1 d .
C3 C 0.25116(19) 0.5625(4) 0.79329(18) 0.0204(5) Uani 1 1 d .
H3A H 0.3044 0.4527 0.8387 0.025 Uiso 1 1 calc R
C4 C 0.3298(2) 0.7733(4) 0.76351(18) 0.0220(5) Uani 1 1 d .
H4A H 0.2758 0.8953 0.7283 0.026 Uiso 1 1 calc R
C5 C 0.3945(2) 0.8778(4) 0.87138(19) 0.0275(6) Uani 1 1 d .
H5A H 0.4497 0.7608 0.9071 0.033 Uiso 1 1 calc R
H5B H 0.4413 1.0129 0.8524 0.033 Uiso 1 1 calc R
C6 C 0.3103(2) 0.9554(4) 0.95454(19) 0.0274(6) Uani 1 1 d .
H6A H 0.2646 1.0907 0.9236 0.033 Uiso 1 1 calc R
H6B H 0.3578 1.0065 1.0233 0.033 Uiso 1 1 calc R
C7 C 0.18829(19) 0.4222(4) 0.69824(18) 0.0204(5) Uani 1 1 d .
C8 C 0.20691(19) 0.4131(4) 0.58154(18) 0.0210(5) Uani 1 1 d .
C9 C 0.28181(19) 0.5336(4) 0.51362(19) 0.0245(6) Uani 1 1 d .
C10 C 0.3669(2) 0.7273(5) 0.55735(18) 0.0271(6) Uani 1 1 d .
H10A H 0.3248 0.8768 0.5462 0.032 Uiso 1 1 calc R
H10B H 0.4322 0.7304 0.5113 0.032 Uiso 1 1 calc R
C11 C 0.42125(19) 0.7141(4) 0.68027(19) 0.0257(6) Uani 1 1 d .
H11A H 0.4816 0.8399 0.6899 0.031 Uiso 1 1 calc R
C12 C 0.10236(19) 0.2563(4) 0.71227(19) 0.0256(5) Uani 1 1 d .
H12A H 0.0729 0.2240 0.7800 0.031 Uiso 1 1 calc R
C13 C 0.12770(19) 0.2367(4) 0.53050(19) 0.0244(5) Uani 1 1 d .
C14 C 0.1189(2) 0.1806(4) 0.4167(2) 0.0300(6) Uani 1 1 d .
H14A H 0.0653 0.0665 0.3853 0.036 Uiso 1 1 calc R
C15 C 0.1922(2) 0.3001(5) 0.3529(2) 0.0331(6) Uani 1 1 d .
H15A H 0.1888 0.2668 0.2765 0.040 Uiso 1 1 calc R
C16 C 0.2725(2) 0.4722(5) 0.4009(2) 0.0312(6) Uani 1 1 d .
H16A H 0.3216 0.5485 0.3551 0.037 Uiso 1 1 calc R
C17 C 0.4896(2) 0.4846(5) 0.7074(2) 0.0318(6) Uani 1 1 d .
H17A H 0.5444 0.4587 0.6530 0.048 Uiso 1 1 calc R
H17B H 0.4340 0.3553 0.7051 0.048 Uiso 1 1 calc R
H17C H 0.5334 0.4951 0.7811 0.048 Uiso 1 1 calc R
C18 C 0.2872(2) 0.5689(4) 1.05553(19) 0.0319(6) Uani 1 1 d .
H18A H 0.2304 0.4515 1.0726 0.048 Uiso 1 1 calc R
H18B H 0.3258 0.6360 1.1241 0.048 Uiso 1 1 calc R
H18C H 0.3463 0.4968 1.0149 0.048 Uiso 1 1 calc R
C19 C 0.1283(2) 0.8721(5) 1.0491(2) 0.0399(7) Uani 1 1 d .
H19A H 0.0736 0.7515 1.0674 0.060 Uiso 1 1 calc R
H19B H 0.0850 0.9917 1.0042 0.060 Uiso 1 1 calc R
H19C H 0.1668 0.9417 1.1172 0.060 Uiso 1 1 calc R

loop_
_atom_site_aniso_label
_atom_site_aniso_U_11
_atom_site_aniso_U_22
_atom_site_aniso_U_33
_atom_site_aniso_U_23
_atom_site_aniso_U_13
_atom_site_aniso_U_12
O1 0.0201(10) 0.0442(11) 0.0305(10) -0.0034(8) 0.0012(7) -0.0021(8)
N1 0.0267(12) 0.0267(11) 0.0289(12) -0.0037(9) -0.0030(9) -0.0075(9)
C1 0.0232(13) 0.0273(12) 0.0227(12) -0.0035(10) 0.0015(9) -0.0004(11)
C2 0.0262(15) 0.0224(12) 0.0222(12) 0.0030(9) 0.0042(10) -0.0028(11)
C3 0.0186(13) 0.0219(11) 0.0201(12) -0.0009(10) -0.0010(9) 0.0003(11)
C4 0.0207(13) 0.0218(12) 0.0232(12) 0.0025(10) 0.0011(9) -0.0037(11)
C5 0.0258(14) 0.0271(12) 0.0288(14) -0.0010(11) -0.0007(10) -0.0044(11)
C6 0.0309(15) 0.0240(12) 0.0252(14) -0.0014(10) -0.0054(10) 0.0001(12)
C7 0.0177(12) 0.0183(11) 0.0239(13) -0.0008(9) -0.0024(9) 0.0004(10)
C8 0.0185(13) 0.0229(12) 0.0204(12) -0.0007(9) -0.0027(9) 0.0031(11)
C9 0.0226(13) 0.0265(12) 0.0241(13) -0.0003(10) 0.0015(10) 0.0039(11)
C10 0.0259(13) 0.0312(14) 0.0245(13) 0.0028(11) 0.0046(10) -0.0028(12)
C11 0.0210(13) 0.0299(14) 0.0263(13) 0.0019(11) 0.0030(9) -0.0027(12)
C12 0.0270(13) 0.0252(12) 0.0239(12) -0.0009(10) -0.0004(10) 0.0004(12)
C13 0.0215(13) 0.0254(12) 0.0253(12) -0.0019(10) -0.0011(9) 0.0028(11)
C14 0.0286(15) 0.0283(13) 0.0313(14) -0.0064(11) -0.0037(11) 0.0024(12)
C15 0.0341(15) 0.0417(16) 0.0224(13) -0.0055(12) -0.0014(11) 0.0077(13)
C16 0.0283(14) 0.0409(15) 0.0248(14) 0.0018(11) 0.0044(10) 0.0046(13)
C17 0.0273(14) 0.0406(15) 0.0275(14) 0.0005(12) 0.0037(10) 0.0065(13)
C18 0.0464(16) 0.0273(13) 0.0207(13) -0.0005(11) -0.0016(11) 0.0014(13)
C19 0.0378(16) 0.0500(18) 0.0320(15) -0.0141(14) 0.0041(11) -0.0013(14)

loop_
_atom_type_symbol
_atom_type_description
_atom_type_scat_dispersion_real
_atom_type_scat_dispersion_imag
_atom_type_scat_source
C C 0.0181 0.0091 'International Tables Vol C Tables 4.2.6.8 and 6.1.1.4'
H H 0.0000 0.0000 'International Tables Vol C Tables 4.2.6.8 and 6.1.1.4'
N N 0.0311 0.0180 'International Tables Vol C Tables 4.2.6.8 and 6.1.1.4'
O O 0.0492 0.0322 'International Tables Vol C Tables 4.2.6.8 and 6.1.1.4'

loop_
_citation_id
_citation_doi
_citation_year
1 10.1016/j.tet.2014.11.010 2015

loop_
_geom_angle_atom_site_label_1
_geom_angle_atom_site_label_2
_geom_angle_atom_site_label_3
_geom_angle
C13 N1 C12 109.1(2)
C19 C1 C18 108.47(19)
C19 C1 C2 110.89(18)
C18 C1 C2 111.0(2)
C19 C1 C6 109.7(2)
C18 C1 C6 111.19(18)
C2 C1 C6 105.63(17)
O1 C2 C1 121.5(2)
O1 C2 C3 121.8(2)
C1 C2 C3 116.46(19)
C7 C3 C2 112.97(18)
C7 C3 C4 117.58(18)
C2 C3 C4 105.48(18)
C5 C4 C11 110.11(17)
C5 C4 C3 109.25(18)
C11 C4 C3 114.93(18)
C6 C5 C4 113.40(18)
C5 C6 C1 114.40(19)
C12 C7 C8 106.34(19)
C12 C7 C3 123.0(2)
C8 C7 C3 130.5(2)
C9 C8 C13 118.3(2)
C9 C8 C7 135.1(2)
C13 C8 C7 106.61(19)
C16 C9 C8 117.3(2)
C16 C9 C10 119.5(2)
C8 C9 C10 123.2(2)
C9 C10 C11 117.63(19)
C17 C11 C10 112.4(2)
C17 C11 C4 113.7(2)
C10 C11 C4 112.98(18)
C7 C12 N1 110.4(2)
N1 C13 C14 129.2(2)
N1 C13 C8 107.62(19)
C14 C13 C8 123.2(2)
C15 C14 C13 117.2(2)
C14 C15 C16 121.0(2)
C9 C16 C15 122.9(2)

loop_
_geom_bond_atom_site_label_1
_geom_bond_atom_site_label_2
_geom_bond_distance
O1 C2 1.212(3)
N1 C13 1.369(3)
N1 C12 1.372(3)
C1 C19 1.519(3)
C1 C18 1.525(3)
C1 C2 1.525(3)
C1 C6 1.537(3)
C2 C3 1.538(3)
C3 C7 1.494(3)
C3 C4 1.551(3)
C4 C5 1.523(3)
C4 C11 1.552(3)
C5 C6 1.519(3)
C7 C12 1.371(3)
C7 C8 1.439(3)
C8 C9 1.414(3)
C8 C13 1.425(3)
C9 C16 1.386(3)
C9 C10 1.506(3)
C10 C11 1.527(3)
C11 C17 1.523(3)
C13 C14 1.392(3)
C14 C15 1.368(3)
C15 C16 1.402(3)
